data_7704977
loop_
_publ_author_name
'Lee, Young Hoon'
'Nam, Eun Bi'
'Lee, Junseong'
'Lee, Sang Uck'
'Lee, Min Hyung'

_publ_section_title
;
 Frustrated Lewis pairs with thermally activated delayed fluorescence
 properties: activation of formaldehyde.
;
_journal_issue 38
_journal_name_full 'Dalton transactions (Cambridge, England : 2003)'
_journal_page_first 13198
_journal_page_last 13201
_journal_paper_doi 10.1039/d0dt02507k
_journal_volume 49
_journal_year 2020
_chemical_formula_moiety 'C67 H45 B2 F15 N O P, 2(C2 H5 O0.5)'
_chemical_formula_sum 'C71 H55 B2 F15 N O2 P'
_chemical_formula_weight 1291.82
_space_group_crystal_system monoclinic
_space_group_IT_number 14
_space_group_name_Hall '-P 2yn'
_space_group_name_H-M_alt 'P 1 21/n 1'
_atom_sites_solution_hydrogens geom
_atom_sites_solution_primary direct
_audit_creation_method SHELXL-2014-3
_audit_update_record
;
2020-07-30 deposited with the CCDC.	2020-07-31 downloaded from the CCDC.
;
_cell_angle_alpha 90
_cell_angle_beta 100.6709(11)
_cell_angle_gamma 90
_cell_formula_units_Z 4
_cell_length_a 14.2411(3)
_cell_length_b 23.1001(5)
_cell_length_c 20.8633(4)
_cell_measurement_reflns_used 9274
_cell_measurement_temperature 100
_cell_measurement_theta_max 25.639
_cell_measurement_theta_min 2.287
_cell_volume 6744.7(2)
_computing_cell_refinement 'SAINT v8.34A (Bruker, 2013)'
_computing_data_reduction 'SAINT v8.34A (Bruker, 2013)'
_computing_molecular_graphics 'Olex2 (Dolomanov et al., 2009)'
_computing_publication_material 'Olex2 (Dolomanov et al., 2009)'
_computing_structure_refinement 'XL (Sheldrick, 2008)'
_computing_structure_solution 'XS (Sheldrick, 2008)'
_diffrn_ambient_temperature 100
_diffrn_measured_fraction_theta_full 0.998
_diffrn_measured_fraction_theta_max 0.995
_diffrn_measurement_device_type 'Bruker APEX-II CCD'
_diffrn_measurement_method '\f and \w scans'
_diffrn_radiation_type MoK\a
_diffrn_radiation_wavelength 0.71073
_diffrn_reflns_av_R_equivalents 0.0434
_diffrn_reflns_av_unetI/netI 0.0315
_diffrn_reflns_Laue_measured_fraction_full 0.998
_diffrn_reflns_Laue_measured_fraction_max 0.995
_diffrn_reflns_limit_h_max 17
_diffrn_reflns_limit_h_min -17
_diffrn_reflns_limit_k_max 28
_diffrn_reflns_limit_k_min -28
_diffrn_reflns_limit_l_max 25
_diffrn_reflns_limit_l_min -25
_diffrn_reflns_number 105922
_diffrn_reflns_point_group_measured_fraction_full 0.998
_diffrn_reflns_point_group_measured_fraction_max 0.995
_diffrn_reflns_theta_full 25.242
_diffrn_reflns_theta_max 25.783
_diffrn_reflns_theta_min 2.383
_diffrn_standards_number 0
_exptl_absorpt_coefficient_mu 0.126
_exptl_absorpt_correction_T_max 0.7453
_exptl_absorpt_correction_T_min 0.6231
_exptl_absorpt_correction_type multi-scan
_exptl_absorpt_process_details
'SADABS-2014/2 (Bruker,2014/2) was used for absorption correction. wR2(int) was 0.0915 before and 0.0463 after correction. The Ratio of minimum to maximum transmission is 0.8360. The \l/2 correction factor is 0.00150.'
_exptl_crystal_density_diffrn 1.272
_exptl_crystal_description block
_exptl_crystal_F_000 2656
_refine_diff_density_max 1.073
_refine_diff_density_min -0.414
_refine_diff_density_rms 0.094
_refine_ls_extinction_method none
_refine_ls_goodness_of_fit_ref 1.024
_refine_ls_hydrogen_treatment constr
_refine_ls_matrix_type full
_refine_ls_number_parameters 1099
_refine_ls_number_reflns 12902
_refine_ls_number_restraints 97
_refine_ls_restrained_S_all 1.028
_refine_ls_R_factor_all 0.0900
_refine_ls_R_factor_gt 0.0688
_refine_ls_shift/su_max 0.001
_refine_ls_shift/su_mean 0.000
_refine_ls_structure_factor_coef Fsqd
_refine_ls_weighting_details 'w=1/[\s^2^(Fo^2^)+(0.1452P)^2^+5.2672P] where P=(Fo^2^+2Fc^2^)/3'
_refine_ls_weighting_scheme calc
_refine_ls_wR_factor_gt 0.2045
_refine_ls_wR_factor_ref 0.2237
_reflns_Friedel_coverage 0.000
_reflns_number_gt 9872
_reflns_number_total 12902
_reflns_threshold_expression 'I > 2\s(I)'
_cod_data_source_file d0dt02507k2.cif
_cod_data_source_block 1
_cod_depositor_comments 'Adding full bibliography for 7704977.cif.'
_cod_database_code 7704977
_shelxl_version_number 2014-3
_shelx_space_group_comment
;
The symmetry employed for this shelxl refinement is uniquely defined
by the following loop, which should always be used as a source of
symmetry information in preference to the above space-group names.
They are only intended as comments.
;
_olex2_refinement_description
;
1. Fixed Uiso
 At 1.2 times of:
  All C(H) groups, All C(H,H) groups, All C(H,H,H,H) groups
 At 1.5 times of:
  All C(H,H,H) groups, All C(H,H,H,H,H,H) groups
2. Restrained distances
 C69A-O2
 1.4 with sigma of 0.02
3. Uiso/Uaniso restraints and constraints
Uanis(C52) \\sim Ueq, Uanis(C52A) \\sim Ueq, Uanis(C54A) \\sim Ueq, Uanis(C54)
\\sim Ueq, Uanis(O3) \\sim Ueq, Uanis(C75) \\sim Ueq, Uanis(C75A) \\sim Ueq,
Uanis(C51A) \\sim Ueq, Uanis(P1) \\sim Ueq, Uanis(F3) \\sim Ueq, Uanis(F3A)
\\sim Ueq, Uanis(C9A) \\sim Ueq: with sigma of 0.01 and sigma for terminal
atoms of 0.02
Uanis(N1) \\sim Ueq, Uanis(C50A) \\sim Ueq, Uanis(C55) \\sim Ueq, Uanis(C55A)
\\sim Ueq: with sigma of 0.001 and sigma for terminal atoms of 0.002
4. Others
 Fixed Sof: F1(0.5) F1A(0.5) O2(0.5) O3(0.5) C68(0.5) H68A(0.3) H68B(0.3)
 H68C(0.3) H68D(0.2) H68E(0.2) H68F(0.2) C71(0.5) H71A(0.3) H71B(0.3) H71C(0.3)
 H71D(0.2) H71E(0.2) H71F(0.2) C72(0.5) H72A(0.5) H72B(0.5) H72C(0.5) C73(0.5)
 H73A(0.5) H73B(0.5) C74(0.5) H74A(0.25) H74B(0.25) H74C(0.25) H74D(0.25)
 F4(0.5) F3(0.5) F2(0.5) F5(0.5) N1(0.5) C1(0.5) H1(0.5) C2(0.5) H2(0.5)
 C3(0.5) H3(0.5) C4(0.5) H4(0.5) C5(0.5) H5(0.5) C6(0.5) H6(0.5) C7(0.5)
 H7(0.5) C8(0.5) H8(0.5) C9(0.5) C10(0.5) C11(0.5) C12(0.5) C51(0.5) C52(0.5)
 C53(0.5) C54(0.5) C55(0.5) C50(0.5) C69(0.3) H69A(0.3) H69B(0.3) C70(0.3)
 H70A(0.3) H70B(0.3) C75(0.25) H75A(0.25) H75B(0.25) H75C(0.25) F2A(0.5)
 F3A(0.5) F4A(0.5) F5A(0.5) N1A(0.5) C1A(0.5) H1A(0.5) C69A(0.2) H69C(0.2)
 H69D(0.2) C2A(0.5) H2A(0.5) C75A(0.25) H75D(0.25) H75E(0.25) H75F(0.25)
 C3A(0.5) H3A(0.5) C4A(0.5) H4A(0.5) C5A(0.5) H5A(0.5) C6A(0.5) H6A(0.5)
 C7A(0.5) H7A(0.5) C8A(0.5) H8A(0.5) C9A(0.5) C10A(0.5) C11A(0.5) C12A(0.5)
 C50A(0.5) C55A(0.5) C54A(0.5) C53A(0.5) C52A(0.5) C51A(0.5) C70A(0.2)
 H70C(0.2) H70D(0.2)
5.a Secondary CH2 refined with riding coordinates:
 C49(H49A,H49B), C73(H73A,H73B), C74(H74A,H74B), C74(H74C,H74D), C69(H69A,
 H69B), C70(H70A,H70B), C69A(H69C,H69D), C70A(H70C,H70D)
5.b Aromatic/amide H refined with riding coordinates:
 C14(H14), C16(H16), C17(H17), C21(H21), C23(H23), C30(H30), C32(H32),
 C38(H38), C39(H39), C40(H40), C41(H41), C42(H42), C44(H44), C45(H45), C46(H46),
  C47(H47), C48(H48), C1(H1), C2(H2), C3(H3), C4(H4), C5(H5), C6(H6), C7(H7),
 C8(H8), C1A(H1A), C2A(H2A), C3A(H3A), C4A(H4A), C5A(H5A), C6A(H6A), C7A(H7A),
 C8A(H8A)
5.c Fitted hexagon refined as free rotating group:
 C51(C52,C53,C54,C55,C50), C50A(C55A,C54A,C53A,C52A,C51A)
5.d Idealised Me refined as rotating group:
 C25(H25A,H25B,H25C), C26(H26A,H26B,H26C), C27(H27A,H27B,H27C), C34(H34A,H34B,
 H34C), C35(H35A,H35B,H35C), C36(H36A,H36B,H36C), C68(H68A,H68B,H68C), C68(H68D,
 H68E,H68F), C71(H71A,H71B,H71C), C71(H71D,H71E,H71F), C72(H72A,H72B,H72C),
 C75(H75A,H75B,H75C), C75A(H75D,H75E,H75F)
;
_olex2_submission_special_instructions 'No special instructions were received'

loop_
_space_group_symop_operation_xyz
'x, y, z'
'-x+1/2, y+1/2, -z+1/2'
'-x, -y, -z'
'x-1/2, -y-1/2, z-1/2'

loop_
_atom_site_label
_atom_site_type_symbol
_atom_site_fract_x
_atom_site_fract_y
_atom_site_fract_z
_atom_site_U_iso_or_equiv
_atom_site_adp_type
_atom_site_occupancy
_atom_site_site_symmetry_order
_atom_site_calc_flag
_atom_site_refinement_flags_posn
_atom_site_refinement_flags_adp
_atom_site_refinement_flags_occupancy
_atom_site_disorder_assembly
_atom_site_disorder_group
P1 P 0.67747(4) 0.07070(3) 0.24728(3) 0.01967(17) Uani 1 1 d . U . . .
F1 F 0.4234(14) 0.1395(8) 0.2913(11) 0.058(5) Uani 0.5 1 d . . P A 1
F1A F 0.4140(12) 0.1341(7) 0.2866(9) 0.029(2) Uani 0.5 1 d . . P A 2
F6 F 0.42282(12) 0.02729(7) 0.36173(8) 0.0344(4) Uani 1 1 d . . . . .
F7 F 0.38480(15) -0.05027(8) 0.44735(9) 0.0484(5) Uani 1 1 d . . . . .
F8 F 0.31859(17) -0.15720(8) 0.40778(10) 0.0571(6) Uani 1 1 d . . . . .
F9 F 0.28864(16) -0.18432(9) 0.27857(10) 0.0588(6) Uani 1 1 d . . . . .
F10 F 0.32315(14) -0.10858(9) 0.19176(9) 0.0504(5) Uani 1 1 d . . . . .
F11 F 0.50524(13) -0.08769(8) 0.18731(9) 0.0418(4) Uani 1 1 d . . . . .
F12 F 0.51167(19) -0.12526(10) 0.06720(11) 0.0678(7) Uani 1 1 d . . . . .
F13 F 0.42246(19) -0.06494(12) -0.03973(10) 0.0763(8) Uani 1 1 d . . . . .
F14 F 0.33287(19) 0.03658(12) -0.02270(10) 0.0778(8) Uani 1 1 d . . . . .
F15 F 0.32353(16) 0.07408(10) 0.09479(10) 0.0586(6) Uani 1 1 d . . . . .
O1 O 0.50597(12) 0.03443(7) 0.25241(8) 0.0224(4) Uani 1 1 d . . . . .
O2 O 0.9033(4) 0.00810(18) 0.6700(2) 0.0436(11) Uani 0.5 1 d D . P . .
O3 O 0.0532(3) 0.1768(3) 0.4782(2) 0.0546(14) Uani 0.5 1 d . U P J .
C13 C 0.71659(18) 0.17081(10) 0.17876(13) 0.0234(5) Uani 1 1 d . . . . .
C14 C 0.76624(18) 0.20102(10) 0.13824(13) 0.0249(6) Uani 1 1 d . . . . .
H14 H 0.7477 0.2396 0.1261 0.030 Uiso 1 1 calc R . . . .
C15 C 0.84306(18) 0.17618(11) 0.11465(13) 0.0238(5) Uani 1 1 d . . . . .
C16 C 0.86773(18) 0.11962(11) 0.13424(13) 0.0250(6) Uani 1 1 d . . . . .
H16 H 0.9192 0.1015 0.1189 0.030 Uiso 1 1 calc R . . . .
C17 C 0.81979(18) 0.08900(11) 0.17522(13) 0.0259(6) Uani 1 1 d . . . . .
H17 H 0.8401 0.0510 0.1886 0.031 Uiso 1 1 calc R . . . .
C18 C 0.74179(17) 0.11361(10) 0.19700(12) 0.0207(5) Uani 1 1 d . . . . .
C19 C 0.95044(19) 0.16686(11) 0.02438(14) 0.0287(6) Uani 1 1 d . . . . .
C20 C 0.8963(2) 0.12924(14) -0.02040(16) 0.0398(7) Uani 1 1 d . . . . .
C21 C 0.9415(3) 0.08739(15) -0.05154(18) 0.0524(9) Uani 1 1 d . . . . .
H21 H 0.9038 0.0631 -0.0830 0.063 Uiso 1 1 calc R . . . .
C22 C 1.0396(3) 0.07969(14) -0.03850(18) 0.0500(9) Uani 1 1 d . . . . .
C23 C 1.0927(2) 0.11681(14) 0.00562(18) 0.0451(9) Uani 1 1 d . . . . .
H23 H 1.1601 0.1122 0.0154 0.054 Uiso 1 1 calc R . . . .
C24 C 1.0510(2) 0.16077(12) 0.03637(15) 0.0329(6) Uani 1 1 d . . . . .
C25 C 0.7887(3) 0.1334(2) -0.0366(2) 0.0632(11) Uani 1 1 d . . . . .
H25A H 0.7609 0.1083 -0.0071 0.095 Uiso 1 1 calc GR . . . .
H25B H 0.7662 0.1210 -0.0818 0.095 Uiso 1 1 calc GR . . . .
H25C H 0.7690 0.1735 -0.0314 0.095 Uiso 1 1 calc GR . . . .
C26 C 1.0856(4) 0.03183(19) -0.0712(3) 0.0823(16) Uani 1 1 d . . . . .
H26A H 1.1344 0.0483 -0.0933 0.123 Uiso 1 1 calc GR . . . .
H26B H 1.0368 0.0123 -0.1032 0.123 Uiso 1 1 calc GR . . . .
H26C H 1.1153 0.0039 -0.0383 0.123 Uiso 1 1 calc GR . . . .
C27 C 1.1137(2) 0.20076(17) 0.08268(19) 0.0515(9) Uani 1 1 d . . . . .
H27A H 1.1223 0.2372 0.0604 0.077 Uiso 1 1 calc GR . . . .
H27B H 1.1761 0.1825 0.0975 0.077 Uiso 1 1 calc GR . . . .
H27C H 1.0836 0.2087 0.1204 0.077 Uiso 1 1 calc GR . . . .
C28 C 0.90937(19) 0.27636(12) 0.07019(15) 0.0304(6) Uani 1 1 d . . . . .
C29 C 0.8995(2) 0.30866(13) 0.01122(16) 0.0406(7) Uani 1 1 d . . . . .
C30 C 0.8909(2) 0.36890(14) 0.01349(19) 0.0456(8) Uani 1 1 d . . . . .
H30 H 0.8817 0.3899 -0.0264 0.055 Uiso 1 1 calc R . . . .
C31 C 0.8950(2) 0.39904(13) 0.07038(18) 0.0420(8) Uani 1 1 d . . . . .
C32 C 0.9126(2) 0.36839(12) 0.12836(17) 0.0376(7) Uani 1 1 d . . . . .
H32 H 0.9202 0.3889 0.1685 0.045 Uiso 1 1 calc R . . . .
C33 C 0.91946(19) 0.30818(11) 0.12927(15) 0.0313(6) Uani 1 1 d . . . . .
C34 C 0.8970(4) 0.28066(18) -0.05419(19) 0.0687(12) Uani 1 1 d . . . . .
H34A H 0.9590 0.2626 -0.0552 0.103 Uiso 1 1 calc GR . . . .
H34B H 0.8836 0.3101 -0.0885 0.103 Uiso 1 1 calc GR . . . .
H34C H 0.8468 0.2511 -0.0614 0.103 Uiso 1 1 calc GR . . . .
C35 C 0.8830(3) 0.46431(14) 0.0707(2) 0.0590(10) Uani 1 1 d . . . . .
H35A H 0.8159 0.4742 0.0546 0.088 Uiso 1 1 calc GR . . . .
H35B H 0.9229 0.4820 0.0424 0.088 Uiso 1 1 calc GR . . . .
H35C H 0.9026 0.4789 0.1153 0.088 Uiso 1 1 calc GR . . . .
C36 C 0.9451(2) 0.28088(12) 0.19613(16) 0.0378(7) Uani 1 1 d . . . . .
H36A H 0.8896 0.2821 0.2177 0.057 Uiso 1 1 calc GR . . . .
H36B H 0.9981 0.3023 0.2223 0.057 Uiso 1 1 calc GR . . . .
H36C H 0.9644 0.2406 0.1917 0.057 Uiso 1 1 calc GR . . . .
C37 C 0.70962(19) 0.09240(11) 0.33047(13) 0.0261(6) Uani 1 1 d . . . . .
C38 C 0.6407(2) 0.10420(11) 0.36786(13) 0.0273(6) Uani 1 1 d . . . . .
H38 H 0.5748 0.1003 0.3497 0.033 Uiso 1 1 calc R . . . .
C39 C 0.6694(2) 0.12183(12) 0.43215(15) 0.0369(7) Uani 1 1 d . . . . .
H39 H 0.6230 0.1301 0.4582 0.044 Uiso 1 1 calc R . . . .
C40 C 0.7650(3) 0.12734(16) 0.45821(16) 0.0498(9) Uani 1 1 d . . . . .
H40 H 0.7839 0.1394 0.5022 0.060 Uiso 1 1 calc R . . . .
C41 C 0.8344(3) 0.11551(19) 0.42105(18) 0.0572(10) Uani 1 1 d . . . . .
H41 H 0.9003 0.1194 0.4396 0.069 Uiso 1 1 calc R . . . .
C42 C 0.8069(2) 0.09819(16) 0.35723(16) 0.0432(8) Uani 1 1 d . . . . .
H42 H 0.8537 0.0902 0.3314 0.052 Uiso 1 1 calc R . . . .
C43 C 0.71106(18) -0.00334(11) 0.23958(13) 0.0246(6) Uani 1 1 d . . . . .
C44 C 0.7455(2) -0.03657(13) 0.29397(16) 0.0412(8) Uani 1 1 d . . . . .
H44 H 0.7542 -0.0200 0.3363 0.049 Uiso 1 1 calc R . . . .
C45 C 0.7673(3) -0.09481(15) 0.28583(19) 0.0568(10) Uani 1 1 d . . . . .
H45 H 0.7894 -0.1181 0.3231 0.068 Uiso 1 1 calc R . . . .
C46 C 0.7576(3) -0.11866(13) 0.22537(19) 0.0506(9) Uani 1 1 d . . . . .
H46 H 0.7750 -0.1579 0.2206 0.061 Uiso 1 1 calc R . . . .
C47 C 0.7224(2) -0.08610(13) 0.17127(17) 0.0410(7) Uani 1 1 d . . . . .
H47 H 0.7146 -0.1030 0.1291 0.049 Uiso 1 1 calc R . . . .
C48 C 0.6984(2) -0.02861(11) 0.17810(14) 0.0305(6) Uani 1 1 d . . . . .
H48 H 0.6731 -0.0063 0.1406 0.037 Uiso 1 1 calc R . . . .
C49 C 0.54870(18) 0.07582(11) 0.21811(13) 0.0235(5) Uani 1 1 d . . . . .
H49A H 0.5256 0.1151 0.2263 0.028 Uiso 1 1 calc R . . . .
H49B H 0.5330 0.0680 0.1707 0.028 Uiso 1 1 calc R . . . .
C56 C 0.38193(19) -0.03710(12) 0.27193(14) 0.0289(6) Uani 1 1 d . . . . .
C57 C 0.3921(2) -0.02550(12) 0.33817(14) 0.0290(6) Uani 1 1 d . . . . .
C58 C 0.3720(2) -0.06453(13) 0.38383(15) 0.0348(7) Uani 1 1 d . . . . .
C59 C 0.3379(2) -0.11826(13) 0.36390(16) 0.0394(7) Uani 1 1 d . . . . .
C60 C 0.3234(2) -0.13178(14) 0.29899(17) 0.0413(8) Uani 1 1 d . . . . .
C61 C 0.3438(2) -0.09156(14) 0.25482(14) 0.0347(7) Uani 1 1 d . . . . .
C62 C 0.4097(2) -0.00677(14) 0.14814(14) 0.0351(7) Uani 1 1 d . . . . .
C63 C 0.4594(2) -0.05604(14) 0.13625(14) 0.0383(7) Uani 1 1 d . . . . .
C64 C 0.4645(3) -0.07614(16) 0.07494(17) 0.0488(9) Uani 1 1 d . . . . .
C65 C 0.4197(3) -0.0454(2) 0.02124(16) 0.0570(11) Uani 1 1 d . . . . .
C66 C 0.3736(3) 0.00476(19) 0.02963(16) 0.0531(10) Uani 1 1 d . . . . .
C67 C 0.3694(2) 0.02318(16) 0.09157(15) 0.0453(8) Uani 1 1 d . . . . .
C68 C 0.8111(7) -0.0598(4) 0.5985(5) 0.073(2) Uani 0.5 1 d . . P . .
H68A H 0.7725 -0.0737 0.6296 0.110 Uiso 0.3 1 calc GR . P B 1
H68B H 0.8182 -0.0909 0.5678 0.110 Uiso 0.3 1 calc GR . P B 1
H68C H 0.7795 -0.0266 0.5745 0.110 Uiso 0.3 1 calc GR . P B 1
H68D H 0.8602 -0.0865 0.5889 0.110 Uiso 0.2 1 calc GR . P C 2
H68E H 0.7624 -0.0542 0.5592 0.110 Uiso 0.2 1 calc GR . P C 2
H68F H 0.7814 -0.0761 0.6332 0.110 Uiso 0.2 1 calc GR . P C 2
C71 C 0.9625(6) 0.0804(3) 0.7448(4) 0.0510(18) Uani 0.5 1 d . . P . .
H71A H 0.9400 0.1123 0.7150 0.076 Uiso 0.3 1 calc GR . P D 1
H71B H 1.0237 0.0909 0.7721 0.076 Uiso 0.3 1 calc GR . P D 1
H71C H 0.9154 0.0727 0.7726 0.076 Uiso 0.3 1 calc GR . P D 1
H71D H 0.9340 0.0851 0.7838 0.076 Uiso 0.2 1 calc GR . P E 2
H71E H 0.9826 0.1182 0.7310 0.076 Uiso 0.2 1 calc GR . P E 2
H71F H 1.0181 0.0547 0.7548 0.076 Uiso 0.2 1 calc GR . P E 2
C72 C 0.0566(6) 0.2369(3) 0.3915(4) 0.057(2) Uani 0.5 1 d . . P . .
H72A H 0.0569 0.2060 0.3594 0.086 Uiso 0.5 1 calc GR . P . .
H72B H 0.0932 0.2700 0.3801 0.086 Uiso 0.5 1 calc GR . P . .
H72C H -0.0094 0.2489 0.3916 0.086 Uiso 0.5 1 calc GR . P . .
C73 C 0.0987(7) 0.2164(3) 0.4544(5) 0.076(3) Uani 0.5 1 d . . P . .
H73A H 0.1633 0.2015 0.4524 0.091 Uiso 0.5 1 calc R . P . .
H73B H 0.1067 0.2496 0.4849 0.091 Uiso 0.5 1 calc R . P . .
C74 C 0.0987(6) 0.1586(4) 0.5463(3) 0.066(2) Uani 0.5 1 d . . P . .
H74A H 0.1480 0.1286 0.5450 0.079 Uiso 0.25 1 calc R . P F 1
H74B H 0.1288 0.1921 0.5717 0.079 Uiso 0.25 1 calc R . P F 1
H74C H 0.0886 0.1886 0.5782 0.079 Uiso 0.25 1 calc R . P G 2
H74D H 0.1683 0.1529 0.5493 0.079 Uiso 0.25 1 calc R . P G 2
B1 B 0.9024(2) 0.20882(13) 0.06823(15) 0.0263(6) Uani 1 1 d . . . . .
B2 B 0.4076(2) 0.01478(14) 0.22316(15) 0.0280(7) Uani 1 1 d . . . . .
F4 F 0.0641(6) 0.0768(5) 0.1883(5) 0.093(3) Uani 0.5 1 d . . P A 1
F3 F 0.1000(7) 0.1799(4) 0.2518(5) 0.094(3) Uani 0.5 1 d . U P A 1
F2 F 0.2827(8) 0.2101(5) 0.3012(5) 0.064(3) Uani 0.5 1 d . . P A 1
F5 F 0.2070(10) 0.0059(6) 0.1751(7) 0.055(3) Uani 0.5 1 d . . P A 1
N1 N 0.6486(6) 0.1994(4) 0.2121(4) 0.021(2) Uani 0.5 1 d . U P H 1
C1 C 0.7478(6) 0.2277(4) 0.3190(5) 0.027(2) Uani 0.5 1 d . . P H 1
H1 H 0.8053 0.2109 0.3107 0.032 Uiso 0.5 1 calc R . P H 1
C2 C 0.7435(8) 0.2550(3) 0.3777(4) 0.046(2) Uani 0.5 1 d . . P H 1
H2 H 0.7986 0.2553 0.4113 0.055 Uiso 0.5 1 calc R . P H 1
C3 C 0.6618(11) 0.2812(5) 0.3884(6) 0.056(3) Uani 0.5 1 d . . P H 1
H3 H 0.6641 0.2990 0.4297 0.068 Uiso 0.5 1 calc R . P H 1
C4 C 0.5703(18) 0.2846(9) 0.3419(12) 0.048(5) Uani 0.5 1 d . . P H 1
H4 H 0.5142 0.3033 0.3499 0.058 Uiso 0.5 1 calc R . P H 1
C5 C 0.5135(9) 0.1984(4) 0.1181(7) 0.040(3) Uani 0.5 1 d . . P H 1
H5 H 0.5451 0.1760 0.0903 0.048 Uiso 0.5 1 calc R . P H 1
C6 C 0.4159(8) 0.2168(4) 0.0969(7) 0.069(3) Uani 0.5 1 d . . P H 1
H6 H 0.3814 0.2053 0.0554 0.083 Uiso 0.5 1 calc R . P H 1
C7 C 0.3770(8) 0.2482(6) 0.1336(8) 0.036(3) Uani 0.5 1 d . . P H 1
H7 H 0.3155 0.2631 0.1160 0.043 Uiso 0.5 1 calc R . P H 1
C8 C 0.4159(5) 0.2634(3) 0.1987(7) 0.057(3) Uani 0.5 1 d . . P H 1
H8 H 0.3808 0.2841 0.2258 0.069 Uiso 0.5 1 calc R . P H 1
C9 C 0.5586(9) 0.2137(5) 0.1782(5) 0.026(2) Uani 0.5 1 d . . P H 1
C10 C 0.5115(9) 0.2454(6) 0.2202(7) 0.026(3) Uani 0.5 1 d . . P H 1
C11 C 0.5795(6) 0.2541(4) 0.2803(5) 0.031(2) Uani 0.5 1 d . . P H 1
C12 C 0.6652(8) 0.2264(5) 0.2737(6) 0.023(3) Uani 0.5 1 d . . P H 1
C51 C 0.3413(4) 0.1242(3) 0.2657(4) 0.052(3) Uani 0.5 1 d . . P A 1
C52 C 0.2658(6) 0.1607(3) 0.2718(4) 0.051(3) Uani 0.5 1 d G U P A 1
C53 C 0.1726(5) 0.1447(4) 0.2452(4) 0.058(3) Uani 0.5 1 d G . P A 1
C54 C 0.1550(3) 0.0923(4) 0.2124(4) 0.047(3) Uani 0.5 1 d G U P A 1
C55 C 0.2305(4) 0.0558(3) 0.2063(3) 0.034(2) Uani 0.5 1 d G U P A 1
C50 C 0.3236(4) 0.0718(3) 0.2330(4) 0.041(3) Uani 0.5 1 d G . P A 1
C69 C 0.9042(7) -0.0426(5) 0.6332(6) 0.039(2) Uani 0.3 1 d . . P I 1
H69A H 0.9312 -0.0745 0.6627 0.047 Uiso 0.3 1 calc R . P I 1
H69B H 0.9469 -0.0367 0.6014 0.047 Uiso 0.3 1 calc R . P I 1
C70 C 0.9752(9) 0.0276(5) 0.7065(7) 0.050(3) Uani 0.3 1 d . . P I 1
H70A H 1.0238 0.0362 0.6795 0.060 Uiso 0.3 1 calc R . P I 1
H70B H 1.0015 -0.0033 0.7375 0.060 Uiso 0.3 1 calc R . P I 1
C75 C 0.0249(13) 0.1368(11) 0.5733(8) 0.066(5) Uani 0.25 1 d . U P J 1
H75A H 0.0082 0.0980 0.5558 0.099 Uiso 0.25 1 calc GR . P J 1
H75B H -0.0308 0.1623 0.5625 0.099 Uiso 0.25 1 calc GR . P J 1
H75C H 0.0448 0.1346 0.6208 0.099 Uiso 0.25 1 calc GR . P J 1
F2A F 0.2545(9) 0.1940(5) 0.2922(7) 0.063(3) Uani 0.5 1 d . . P A 2
F3A F 0.0770(6) 0.1535(3) 0.2377(5) 0.074(2) Uani 0.5 1 d . U P A 2
F4A F 0.0612(6) 0.0505(3) 0.1716(5) 0.069(3) Uani 0.5 1 d . . P A 2
F5A F 0.2155(11) -0.0106(5) 0.1623(7) 0.045(2) Uani 0.5 1 d . . P A 2
N1A N 0.6320(6) 0.1986(3) 0.1918(4) 0.0203(16) Uani 0.5 1 d . . P H 2
C1A C 0.7001(11) 0.2319(5) 0.3045(6) 0.039(4) Uani 0.5 1 d . . P H 2
H1A H 0.7624 0.2169 0.3054 0.047 Uiso 0.5 1 calc R . P H 2
C69A C 0.8493(10) -0.0114(7) 0.6169(9) 0.060(6) Uani 0.2 1 d D . P I 2
H69C H 0.7945 0.0158 0.6099 0.072 Uiso 0.2 1 calc R . P I 2
H69D H 0.8862 -0.0018 0.5824 0.072 Uiso 0.2 1 calc R . P I 2
C2A C 0.6750(12) 0.2621(4) 0.3586(6) 0.071(4) Uani 0.5 1 d . . P H 2
H2A H 0.7219 0.2673 0.3969 0.085 Uiso 0.5 1 calc R . P H 2
C75A C 0.0464(14) 0.0962(10) 0.5615(9) 0.071(6) Uani 0.25 1 d . U P J 2
H75D H 0.0748 0.0641 0.5411 0.106 Uiso 0.25 1 calc GR . P J 2
H75E H -0.0222 0.0982 0.5437 0.106 Uiso 0.25 1 calc GR . P J 2
H75F H 0.0560 0.0899 0.6087 0.106 Uiso 0.25 1 calc GR . P J 2
C3A C 0.596(2) 0.2811(9) 0.3568(12) 0.066(10) Uani 0.5 1 d . . P H 2
H3A H 0.5844 0.2994 0.3954 0.079 Uiso 0.5 1 calc R . P H 2
C4A C 0.5149(11) 0.2793(3) 0.3020(7) 0.076(3) Uani 0.5 1 d . . P H 2
H4A H 0.4544 0.2960 0.3034 0.091 Uiso 0.5 1 calc R . P H 2
C5A C 0.5164(6) 0.1888(4) 0.0866(5) 0.033(2) Uani 0.5 1 d . . P H 2
H5A H 0.5590 0.1663 0.0668 0.040 Uiso 0.5 1 calc R . P H 2
C6A C 0.4264(6) 0.2032(4) 0.0520(6) 0.059(2) Uani 0.5 1 d . . P H 2
H6A H 0.4059 0.1917 0.0079 0.071 Uiso 0.5 1 calc R . P H 2
C7A C 0.3651(7) 0.2366(6) 0.0867(8) 0.079(4) Uani 0.5 1 d . . P H 2
H7A H 0.3064 0.2500 0.0619 0.095 Uiso 0.5 1 calc R . P H 2
C8A C 0.3856(16) 0.2517(10) 0.1574(10) 0.076(7) Uani 0.5 1 d . . P H 2
H8A H 0.3415 0.2675 0.1817 0.091 Uiso 0.5 1 calc R . P H 2
C9A C 0.5430(8) 0.2077(4) 0.1500(6) 0.023(3) Uani 0.5 1 d . U P H 2
C10A C 0.4828(7) 0.2383(4) 0.1819(6) 0.042(2) Uani 0.5 1 d . . P H 2
C11A C 0.5352(14) 0.2506(7) 0.2477(8) 0.042(5) Uani 0.5 1 d . . P H 2
C12A C 0.6300(8) 0.2262(5) 0.2524(6) 0.028(3) Uani 0.5 1 d . . P H 2
C50A C 0.3189(3) 0.0589(3) 0.2223(4) 0.0207(15) Uani 0.5 1 d . U P A 2
C55A C 0.3271(4) 0.1118(4) 0.2547(4) 0.0200(16) Uani 0.5 1 d G U P A 2
C54A C 0.2457(5) 0.1435(3) 0.2593(4) 0.036(2) Uani 0.5 1 d G U P A 2
C53A C 0.1560(4) 0.1224(3) 0.2314(5) 0.044(3) Uani 0.5 1 d G . P A 2
C52A C 0.1478(3) 0.0695(3) 0.1990(4) 0.046(2) Uani 0.5 1 d G U P A 2
C51A C 0.2292(4) 0.0378(3) 0.1944(3) 0.0346(18) Uani 0.5 1 d G U P A 2
C70A C 0.9003(12) 0.0581(7) 0.6985(8) 0.040(4) Uiso 0.2 1 d . . P I 2
H70C H 0.8923 0.0869 0.6628 0.048 Uiso 0.2 1 calc R . P I 2
H70D H 0.8394 0.0581 0.7150 0.048 Uiso 0.2 1 calc R . P I 2

loop_
_atom_site_aniso_label
_atom_site_aniso_U_11
_atom_site_aniso_U_22
_atom_site_aniso_U_33
_atom_site_aniso_U_23
_atom_site_aniso_U_13
_atom_site_aniso_U_12
P1 0.0193(3) 0.0185(3) 0.0211(4) -0.0006(2) 0.0035(3) -0.0012(2)
F1 0.071(10) 0.050(7) 0.054(7) 0.005(5) 0.015(6) 0.001(4)
F1A 0.022(3) 0.025(3) 0.040(5) -0.003(3) 0.006(3) 0.015(3)
F6 0.0447(10) 0.0290(8) 0.0311(9) 0.0005(7) 0.0111(8) -0.0054(7)
F7 0.0768(14) 0.0432(10) 0.0301(10) 0.0013(8) 0.0226(9) -0.0100(9)
F8 0.0870(16) 0.0428(11) 0.0499(12) 0.0068(9) 0.0351(11) -0.0221(10)
F9 0.0741(14) 0.0498(11) 0.0587(13) -0.0133(9) 0.0287(11) -0.0402(10)
F10 0.0540(12) 0.0633(12) 0.0330(10) -0.0071(9) 0.0060(9) -0.0360(10)
F11 0.0449(10) 0.0425(10) 0.0397(11) -0.0010(8) 0.0120(8) -0.0068(8)
F12 0.0907(17) 0.0630(14) 0.0570(14) -0.0230(11) 0.0327(13) -0.0248(12)
F13 0.0959(18) 0.1030(19) 0.0322(12) -0.0226(11) 0.0178(12) -0.0530(15)
F14 0.0853(18) 0.116(2) 0.0241(11) 0.0162(12) -0.0109(11) -0.0290(15)
F15 0.0598(13) 0.0708(15) 0.0387(12) 0.0214(10) -0.0083(10) -0.0038(11)
O1 0.0199(9) 0.0240(9) 0.0228(10) 0.0040(7) 0.0022(7) -0.0040(7)
O2 0.057(3) 0.029(2) 0.036(3) -0.0067(18) -0.012(2) 0.001(2)
O3 0.020(2) 0.104(4) 0.036(3) -0.033(3) -0.0038(18) -0.035(2)
C13 0.0200(12) 0.0200(12) 0.0313(15) -0.0045(10) 0.0073(11) -0.0008(9)
C14 0.0225(13) 0.0178(11) 0.0350(16) 0.0002(10) 0.0068(11) 0.0018(9)
C15 0.0198(12) 0.0243(12) 0.0270(14) -0.0025(10) 0.0034(11) -0.0016(9)
C16 0.0189(12) 0.0265(13) 0.0298(15) -0.0010(10) 0.0054(11) 0.0042(10)
C17 0.0205(13) 0.0250(12) 0.0327(15) 0.0050(11) 0.0060(11) 0.0050(10)
C18 0.0191(12) 0.0217(12) 0.0206(13) -0.0007(10) 0.0017(10) -0.0022(9)
C19 0.0285(14) 0.0285(13) 0.0327(16) 0.0038(11) 0.0150(12) 0.0002(11)
C20 0.0365(17) 0.0472(18) 0.0405(19) -0.0085(14) 0.0196(15) -0.0066(13)
C21 0.070(2) 0.0451(18) 0.051(2) -0.0146(16) 0.0351(19) -0.0141(17)
C22 0.067(2) 0.0375(17) 0.057(2) 0.0053(16) 0.043(2) 0.0058(16)
C23 0.0393(18) 0.0453(18) 0.059(2) 0.0206(16) 0.0304(17) 0.0171(14)
C24 0.0286(14) 0.0345(15) 0.0394(17) 0.0092(12) 0.0164(13) 0.0003(11)
C25 0.040(2) 0.093(3) 0.057(3) -0.031(2) 0.0121(18) -0.0186(19)
C26 0.120(4) 0.056(2) 0.092(3) 0.000(2) 0.071(3) 0.025(2)
C27 0.0243(16) 0.064(2) 0.065(2) -0.0026(18) 0.0062(16) -0.0028(15)
C28 0.0249(14) 0.0281(14) 0.0416(17) 0.0077(12) 0.0151(12) 0.0040(10)
C29 0.0434(18) 0.0373(16) 0.0457(19) 0.0108(14) 0.0200(15) 0.0076(13)
C30 0.0422(18) 0.0375(17) 0.061(2) 0.0248(16) 0.0189(17) 0.0095(13)
C31 0.0353(16) 0.0271(15) 0.067(2) 0.0100(15) 0.0171(16) 0.0045(12)
C32 0.0336(16) 0.0248(14) 0.055(2) 0.0005(13) 0.0101(14) 0.0010(11)
C33 0.0233(14) 0.0247(13) 0.0477(18) 0.0018(12) 0.0108(13) -0.0016(10)
C34 0.110(4) 0.056(2) 0.046(2) 0.0206(18) 0.031(2) 0.025(2)
C35 0.057(2) 0.0284(17) 0.091(3) 0.0151(17) 0.012(2) 0.0093(15)
C36 0.0412(17) 0.0283(14) 0.0437(19) -0.0019(13) 0.0076(14) -0.0046(12)
C37 0.0297(14) 0.0239(12) 0.0241(14) 0.0000(10) 0.0033(11) -0.0052(10)
C38 0.0370(15) 0.0196(12) 0.0255(15) 0.0007(10) 0.0065(12) -0.0042(10)
C39 0.054(2) 0.0330(15) 0.0264(16) -0.0026(12) 0.0140(14) -0.0072(13)
C40 0.062(2) 0.060(2) 0.0246(17) -0.0100(15) 0.0019(16) -0.0186(17)
C41 0.043(2) 0.086(3) 0.038(2) -0.0152(19) -0.0050(16) -0.0156(19)
C42 0.0331(16) 0.065(2) 0.0296(17) -0.0088(15) 0.0014(13) -0.0086(15)
C43 0.0215(13) 0.0219(12) 0.0308(15) 0.0029(10) 0.0058(11) 0.0017(10)
C44 0.056(2) 0.0360(16) 0.0303(17) 0.0044(13) 0.0059(15) 0.0139(14)
C45 0.079(3) 0.0399(18) 0.051(2) 0.0187(16) 0.013(2) 0.0248(18)
C46 0.068(2) 0.0258(15) 0.064(2) 0.0022(15) 0.0284(19) 0.0121(15)
C47 0.053(2) 0.0265(14) 0.0469(19) -0.0065(13) 0.0187(16) 0.0004(13)
C48 0.0371(16) 0.0236(13) 0.0305(16) -0.0020(11) 0.0056(13) 0.0003(11)
C49 0.0206(12) 0.0230(12) 0.0269(14) 0.0021(10) 0.0046(11) -0.0015(9)
C56 0.0197(13) 0.0382(15) 0.0284(15) 0.0031(12) 0.0034(11) -0.0076(11)
C57 0.0283(14) 0.0279(13) 0.0314(16) 0.0016(11) 0.0073(12) -0.0043(11)
C58 0.0396(16) 0.0381(16) 0.0300(16) 0.0005(12) 0.0148(13) -0.0040(12)
C59 0.0462(18) 0.0356(16) 0.0415(19) 0.0063(13) 0.0212(15) -0.0116(13)
C60 0.0402(17) 0.0384(16) 0.048(2) -0.0049(14) 0.0161(15) -0.0205(13)
C61 0.0282(15) 0.0498(17) 0.0256(16) -0.0038(13) 0.0034(12) -0.0166(13)
C62 0.0300(15) 0.0478(17) 0.0249(15) 0.0059(13) -0.0016(12) -0.0198(13)
C63 0.0409(17) 0.0480(18) 0.0251(16) -0.0011(13) 0.0041(13) -0.0231(14)
C64 0.052(2) 0.054(2) 0.043(2) -0.0154(16) 0.0163(17) -0.0288(16)
C65 0.065(2) 0.085(3) 0.0210(17) -0.0093(17) 0.0067(16) -0.049(2)
C66 0.055(2) 0.075(3) 0.0239(18) 0.0041(17) -0.0048(16) -0.033(2)
C67 0.0406(18) 0.064(2) 0.0279(18) 0.0057(15) -0.0033(14) -0.0240(16)
C68 0.087(7) 0.064(5) 0.061(6) -0.008(4) -0.004(5) -0.006(5)
C71 0.062(5) 0.035(3) 0.055(4) -0.004(3) 0.008(4) -0.025(3)
C72 0.073(5) 0.041(4) 0.071(6) -0.002(4) 0.044(5) -0.004(3)
C73 0.088(6) 0.043(4) 0.109(8) -0.041(5) 0.053(6) 0.002(4)
C74 0.048(4) 0.119(7) 0.020(4) -0.016(4) -0.019(3) -0.026(4)
B1 0.0211(14) 0.0293(15) 0.0283(17) 0.0014(12) 0.0037(13) 0.0012(11)
B2 0.0191(14) 0.0380(17) 0.0252(17) 0.0072(13) 0.0001(12) -0.0054(12)
F4 0.025(3) 0.166(10) 0.081(5) -0.009(7) -0.011(3) 0.023(6)
F3 0.066(6) 0.146(8) 0.069(4) 0.014(6) 0.008(4) 0.075(6)
F2 0.086(8) 0.061(6) 0.047(4) 0.009(4) 0.018(4) 0.046(5)
F5 0.024(4) 0.088(10) 0.049(5) -0.014(6) -0.007(3) -0.011(5)
N1 0.021(2) 0.021(2) 0.021(2) -0.0005(10) 0.0040(11) 0.0008(10)
C1 0.037(5) 0.019(3) 0.022(5) -0.004(3) 0.000(5) -0.006(4)
C2 0.081(6) 0.025(3) 0.033(5) -0.004(3) 0.016(4) -0.003(4)
C3 0.101(10) 0.034(4) 0.042(6) -0.004(4) 0.036(6) 0.001(5)
C4 0.053(8) 0.029(6) 0.064(9) 0.015(5) 0.014(6) -0.002(6)
C5 0.034(6) 0.032(4) 0.046(9) -0.015(5) -0.015(6) 0.006(3)
C6 0.038(5) 0.037(4) 0.118(10) -0.011(5) -0.027(6) 0.007(4)
C7 0.025(4) 0.037(5) 0.049(10) 0.006(6) 0.015(5) 0.015(3)
C8 0.024(4) 0.030(4) 0.123(10) -0.014(5) 0.024(5) 0.003(3)
C9 0.020(5) 0.017(3) 0.037(6) -0.001(5) -0.008(5) -0.005(3)
C10 0.021(6) 0.013(4) 0.047(11) -0.008(7) 0.016(7) 0.003(4)
C11 0.041(5) 0.014(3) 0.046(6) -0.007(4) 0.030(4) -0.004(3)
C12 0.023(9) 0.019(4) 0.026(10) -0.001(6) 0.004(6) -0.003(5)
C51 0.075(8) 0.052(6) 0.028(5) 0.003(4) 0.008(5) 0.034(5)
C52 0.053(5) 0.062(6) 0.033(5) 0.004(4) -0.001(4) 0.021(5)
C53 0.049(7) 0.085(9) 0.039(5) 0.010(6) 0.004(5) 0.039(6)
C54 0.021(4) 0.065(7) 0.048(5) 0.001(5) -0.008(3) 0.017(4)
C55 0.033(2) 0.034(2) 0.033(2) -0.0005(10) 0.0055(11) 0.0007(10)
C50 0.021(3) 0.070(8) 0.028(4) 0.018(5) -0.009(3) -0.007(3)
C69 0.023(5) 0.046(6) 0.050(7) 0.010(5) 0.009(5) 0.005(4)
C70 0.048(7) 0.033(5) 0.077(9) 0.019(5) 0.035(7) 0.006(5)
C75 0.054(9) 0.110(13) 0.026(8) 0.008(9) -0.014(7) 0.008(9)
F2A 0.058(5) 0.043(5) 0.089(6) -0.014(4) 0.014(4) 0.022(3)
F3A 0.035(3) 0.070(4) 0.115(7) 0.003(4) 0.009(3) 0.030(3)
F4A 0.020(2) 0.060(4) 0.118(8) 0.009(4) -0.009(4) 0.005(3)
F5A 0.029(3) 0.040(4) 0.060(7) -0.002(4) -0.006(4) -0.002(3)
N1A 0.023(4) 0.020(3) 0.019(4) -0.001(3) 0.008(3) 0.005(2)
C1A 0.058(10) 0.028(4) 0.032(8) -0.002(5) 0.009(9) -0.018(6)
C69A 0.035(9) 0.036(9) 0.119(19) 0.025(10) 0.042(11) 0.027(8)
C2A 0.148(15) 0.035(5) 0.037(6) -0.009(5) 0.038(8) -0.029(7)
C75A 0.065(10) 0.098(12) 0.036(9) 0.028(9) -0.026(8) -0.041(10)
C3A 0.11(2) 0.029(6) 0.082(18) -0.002(10) 0.075(19) 0.018(10)
C4A 0.119(9) 0.032(4) 0.104(9) -0.005(5) 0.091(8) 0.003(5)
C5A 0.021(3) 0.033(4) 0.042(6) 0.012(4) -0.003(4) 0.002(3)
C6A 0.031(4) 0.063(5) 0.083(7) 0.024(5) 0.009(4) 0.008(4)
C7A 0.028(5) 0.085(7) 0.132(12) 0.067(9) 0.029(6) 0.033(5)
C8A 0.112(14) 0.061(8) 0.060(14) -0.001(9) 0.030(9) 0.032(8)
C9A 0.015(6) 0.022(4) 0.029(7) 0.001(5) -0.002(5) 0.001(3)
C10A 0.040(6) 0.030(4) 0.064(7) 0.017(5) 0.031(5) 0.013(4)
C11A 0.069(15) 0.022(4) 0.047(12) -0.013(9) 0.045(9) -0.008(8)
C12A 0.052(9) 0.013(3) 0.025(7) -0.003(4) 0.021(6) -0.009(5)
C50A 0.0210(18) 0.0205(17) 0.0208(18) 0.0007(10) 0.0044(10) 0.0014(9)
C55A 0.0196(18) 0.0196(18) 0.0207(19) -0.0007(10) 0.0031(10) -0.0003(10)
C54A 0.033(5) 0.034(4) 0.041(5) -0.002(3) 0.004(4) 0.014(3)
C53A 0.021(4) 0.041(6) 0.070(8) 0.004(5) 0.005(4) 0.018(4)
C52A 0.030(4) 0.034(4) 0.071(6) 0.000(4) -0.002(3) 0.002(3)
C51A 0.026(4) 0.026(4) 0.047(5) -0.005(4) -0.006(3) 0.000(3)

loop_
_atom_type_symbol
_atom_type_description
_atom_type_scat_dispersion_real
_atom_type_scat_dispersion_imag
_atom_type_scat_source
C C 0.0033 0.0016 'International Tables Vol C Tables 4.2.6.8 and 6.1.1.4'
H H 0.0000 0.0000 'International Tables Vol C Tables 4.2.6.8 and 6.1.1.4'
B B 0.0013 0.0007 'International Tables Vol C Tables 4.2.6.8 and 6.1.1.4'
F F 0.0171 0.0103 'International Tables Vol C Tables 4.2.6.8 and 6.1.1.4'
N N 0.0061 0.0033 'International Tables Vol C Tables 4.2.6.8 and 6.1.1.4'
O O 0.0106 0.0060 'International Tables Vol C Tables 4.2.6.8 and 6.1.1.4'
P P 0.1023 0.0942 'International Tables Vol C Tables 4.2.6.8 and 6.1.1.4'

loop_
_geom_angle_atom_site_label_1
_geom_angle_atom_site_label_2
_geom_angle_atom_site_label_3
_geom_angle
_geom_angle_site_symmetry_1
_geom_angle_site_symmetry_3
_geom_angle_publ_flag
C18 P1 C49 110.86(12) . . ?
C37 P1 C18 110.11(12) . . ?
C37 P1 C43 109.33(13) . . ?
C37 P1 C49 111.55(12) . . ?
C43 P1 C18 107.37(11) . . ?
C43 P1 C49 107.47(12) . . ?
C49 O1 B2 117.6(2) . . ?
C70 O2 C69 123.2(7) . . ?
C70A O2 C69A 128.9(10) . . ?
C73 O3 C74 114.0(6) . . ?
C14 C13 C18 120.4(2) . . ?
C14 C13 N1 121.5(4) . . ?
C14 C13 N1A 115.5(3) . . ?
C18 C13 N1 117.3(4) . . ?
C18 C13 N1A 123.5(3) . . ?
C13 C14 C15 121.8(2) . . ?
C14 C15 B1 123.9(2) . . ?
C16 C15 C14 116.8(2) . . ?
C16 C15 B1 119.3(2) . . ?
C17 C16 C15 122.3(2) . . ?
C16 C17 C18 120.4(2) . . ?
C13 C18 P1 122.76(18) . . ?
C17 C18 P1 118.94(19) . . ?
C17 C18 C13 118.3(2) . . ?
C20 C19 C24 118.1(3) . . ?
C20 C19 B1 121.7(2) . . ?
C24 C19 B1 119.6(3) . . ?
C19 C20 C25 121.4(3) . . ?
C21 C20 C19 120.0(3) . . ?
C21 C20 C25 118.6(3) . . ?
C22 C21 C20 122.4(3) . . ?
C21 C22 C26 120.8(4) . . ?
C23 C22 C21 117.4(3) . . ?
C23 C22 C26 121.8(4) . . ?
C22 C23 C24 122.3(3) . . ?
C19 C24 C27 120.9(3) . . ?
C23 C24 C19 119.7(3) . . ?
C23 C24 C27 119.4(3) . . ?
C29 C28 B1 120.3(3) . . ?
C33 C28 C29 117.2(3) . . ?
C33 C28 B1 122.4(2) . . ?
C28 C29 C34 122.7(3) . . ?
C30 C29 C28 119.2(3) . . ?
C30 C29 C34 118.1(3) . . ?
C31 C30 C29 123.1(3) . . ?
C30 C31 C32 118.0(3) . . ?
C30 C31 C35 121.5(3) . . ?
C32 C31 C35 120.5(3) . . ?
C31 C32 C33 121.5(3) . . ?
C28 C33 C36 123.6(2) . . ?
C32 C33 C28 120.6(3) . . ?
C32 C33 C36 115.6(3) . . ?
C38 C37 P1 121.4(2) . . ?
C38 C37 C42 120.5(3) . . ?
C42 C37 P1 118.1(2) . . ?
C37 C38 C39 119.2(3) . . ?
C40 C39 C38 120.1(3) . . ?
C39 C40 C41 121.0(3) . . ?
C42 C41 C40 119.4(3) . . ?
C41 C42 C37 119.8(3) . . ?
C44 C43 P1 121.1(2) . . ?
C44 C43 C48 119.3(2) . . ?
C48 C43 P1 119.5(2) . . ?
C43 C44 C45 119.2(3) . . ?
C46 C45 C44 121.0(3) . . ?
C45 C46 C47 120.0(3) . . ?
C46 C47 C48 120.0(3) . . ?
C47 C48 C43 120.3(3) . . ?
O1 C49 P1 106.88(17) . . ?
C57 C56 C61 113.2(2) . . ?
C57 C56 B2 118.5(2) . . ?
C61 C56 B2 128.1(3) . . ?
F6 C57 C56 120.1(2) . . ?
F6 C57 C58 115.6(2) . . ?
C58 C57 C56 124.4(3) . . ?
F7 C58 C57 120.9(3) . . ?
F7 C58 C59 119.8(3) . . ?
C59 C58 C57 119.3(3) . . ?
F8 C59 C58 120.3(3) . . ?
F8 C59 C60 120.5(3) . . ?
C60 C59 C58 119.2(3) . . ?
F9 C60 C59 119.8(3) . . ?
F9 C60 C61 120.4(3) . . ?
C59 C60 C61 119.8(3) . . ?
F10 C61 C56 121.1(3) . . ?
F10 C61 C60 114.8(3) . . ?
C60 C61 C56 124.0(3) . . ?
C63 C62 C67 113.5(3) . . ?
C63 C62 B2 121.2(3) . . ?
C67 C62 B2 125.2(3) . . ?
F11 C63 C62 119.3(3) . . ?
F11 C63 C64 116.6(3) . . ?
C64 C63 C62 124.0(3) . . ?
F12 C64 C63 120.7(3) . . ?
F12 C64 C65 120.2(3) . . ?
C63 C64 C65 119.1(4) . . ?
F13 C65 C64 120.1(4) . . ?
F13 C65 C66 120.2(4) . . ?
C66 C65 C64 119.7(3) . . ?
F14 C66 C65 120.3(3) . . ?
F14 C66 C67 120.3(4) . . ?
C65 C66 C67 119.5(3) . . ?
F15 C67 C62 121.0(3) . . ?
F15 C67 C66 115.0(3) . . ?
C66 C67 C62 124.0(4) . . ?
O3 C73 C72 116.2(8) . . ?
O3 C74 C75A 106.9(7) . . ?
C75 C74 O3 105.1(8) . . ?
C19 B1 C15 113.6(2) . . ?
C28 B1 C15 119.7(2) . . ?
C28 B1 C19 126.7(2) . . ?
O1 B2 C56 105.4(2) . . ?
O1 B2 C62 107.4(2) . . ?
O1 B2 C50 108.7(3) . . ?
O1 B2 C50A 119.0(3) . . ?
C56 B2 C50 103.3(3) . . ?
C62 B2 C56 114.2(2) . . ?
C62 B2 C50 117.1(3) . . ?
C50A B2 C56 101.7(3) . . ?
C50A B2 C62 109.3(3) . . ?
C9 N1 C13 120.1(7) . . ?
C9 N1 C12 110.1(9) . . ?
C12 N1 C13 128.6(8) . . ?
C12 C1 C2 116.6(9) . . ?
C3 C2 C1 121.5(11) . . ?
C2 C3 C4 126.2(17) . . ?
C3 C4 C11 109.5(19) . . ?
C9 C5 C6 118.4(13) . . ?
C7 C6 C5 119.4(12) . . ?
C6 C7 C8 126.3(12) . . ?
C7 C8 C10 114.6(10) . . ?
N1 C9 C10 108.1(9) . . ?
C5 C9 N1 130.6(12) . . ?
C5 C9 C10 121.1(13) . . ?
C8 C10 C11 133.1(12) . . ?
C9 C10 C8 119.9(12) . . ?
C9 C10 C11 107.0(11) . . ?
C10 C11 C4 131.3(14) . . ?
C12 C11 C4 121.0(13) . . ?
C12 C11 C10 107.7(10) . . ?
C1 C12 N1 128.3(10) . . ?
C1 C12 C11 124.9(11) . . ?
C11 C12 N1 106.8(10) . . ?
F1 C51 C52 118.1(9) . . ?
F1 C51 C50 121.9(9) . . ?
C52 C51 C50 120.0 . . ?
F2 C52 C51 119.8(8) . . ?
F2 C52 C53 120.2(8) . . ?
C53 C52 C51 120.0 . . ?
F3 C53 C52 119.6(7) . . ?
F3 C53 C54 120.4(7) . . ?
C54 C53 C52 120.0 . . ?
F4 C54 C53 119.2(7) . . ?
F4 C54 C55 120.8(7) . . ?
C53 C54 C55 120.0 . . ?
F5 C55 C54 116.1(7) . . ?
F5 C55 C50 123.9(7) . . ?
C50 C55 C54 120.0 . . ?
C51 C50 B2 128.6(4) . . ?
C55 C50 B2 111.2(4) . . ?
C55 C50 C51 120.0 . . ?
O2 C69 C68 113.8(8) . . ?
O2 C70 C71 117.3(9) . . ?
C9A N1A C13 129.7(7) . . ?
C9A N1A C12A 108.5(8) . . ?
C12A N1A C13 121.7(8) . . ?
C12A C1A C2A 115.5(16) . . ?
C68 C69A O2 135.2(15) . . ?
C3A C2A C1A 121.7(17) . . ?
C2A C3A C4A 127.5(17) . . ?
C11A C4A C3A 113.5(14) . . ?
C9A C5A C6A 119.1(10) . . ?
C5A C6A C7A 116.7(11) . . ?
C6A C7A C8A 126.2(13) . . ?
C10A C8A C7A 107.8(15) . . ?
C5A C9A N1A 126.9(9) . . ?
C10A C9A N1A 110.3(10) . . ?
C10A C9A C5A 122.8(10) . . ?
C8A C10A C11A 126.2(15) . . ?
C9A C10A C8A 126.3(13) . . ?
C9A C10A C11A 107.3(13) . . ?
C4A C11A C10A 135.3(18) . . ?
C4A C11A C12A 117.6(15) . . ?
C12A C11A C10A 107.1(13) . . ?
N1A C12A C11A 106.7(9) . . ?
C1A C12A N1A 129.1(13) . . ?
C1A C12A C11A 124.1(15) . . ?
C55A C50A B2 123.5(4) . . ?
C55A C50A C51A 120.0 . . ?
C51A C50A B2 116.0(4) . . ?
C50A C55A F1A 123.1(6) . . ?
C54A C55A F1A 116.8(6) . . ?
C54A C55A C50A 120.0 . . ?
F2A C54A C55A 119.4(7) . . ?
F2A C54A C53A 120.5(7) . . ?
C55A C54A C53A 120.0 . . ?
F3A C53A C54A 119.0(5) . . ?
F3A C53A C52A 120.9(5) . . ?
C52A C53A C54A 120.0 . . ?
F4A C52A C53A 119.1(5) . . ?
F4A C52A C51A 120.9(5) . . ?
C53A C52A C51A 120.0 . . ?
F5A C51A C50A 123.8(7) . . ?
F5A C51A C52A 116.2(7) . . ?
C52A C51A C50A 120.0 . . ?
C71 C70A O2 128.2(14) . . ?

loop_
_geom_bond_atom_site_label_1
_geom_bond_atom_site_label_2
_geom_bond_distance
_geom_bond_site_symmetry_2
_geom_bond_publ_flag
P1 C18 1.810(2) . ?
P1 C37 1.783(3) . ?
P1 C43 1.791(3) . ?
P1 C49 1.826(3) . ?
F1 C51 1.24(2) . ?
F1A C55A 1.39(2) . ?
F6 C57 1.357(3) . ?
F7 C58 1.345(3) . ?
F8 C59 1.348(3) . ?
F9 C60 1.350(3) . ?
F10 C61 1.352(3) . ?
F11 C63 1.356(4) . ?
F12 C64 1.344(5) . ?
F13 C65 1.357(4) . ?
F14 C66 1.354(4) . ?
F15 C67 1.353(5) . ?
O1 C49 1.399(3) . ?
O1 B2 1.492(3) . ?
O2 C69 1.402(12) . ?
O2 C70 1.241(14) . ?
O2 C69A 1.307(16) . ?
O2 C70A 1.302(16) . ?
O3 C73 1.272(10) . ?
O3 C74 1.508(9) . ?
C13 C14 1.387(4) . ?
C13 C18 1.403(3) . ?
C13 N1 1.452(10) . ?
C13 N1A 1.434(8) . ?
C14 C15 1.403(3) . ?
C15 C16 1.394(4) . ?
C15 B1 1.589(4) . ?
C16 C17 1.383(4) . ?
C17 C18 1.397(3) . ?
C19 C20 1.398(4) . ?
C19 C24 1.414(4) . ?
C19 B1 1.573(4) . ?
C20 C21 1.388(5) . ?
C20 C25 1.510(5) . ?
C21 C22 1.384(6) . ?
C22 C23 1.377(6) . ?
C22 C26 1.511(5) . ?
C23 C24 1.391(4) . ?
C24 C27 1.505(5) . ?
C28 C29 1.423(4) . ?
C28 C33 1.419(4) . ?
C28 B1 1.563(4) . ?
C29 C30 1.399(4) . ?
C29 C34 1.505(5) . ?
C30 C31 1.368(5) . ?
C31 C32 1.384(5) . ?
C31 C35 1.517(4) . ?
C32 C33 1.394(4) . ?
C33 C36 1.513(4) . ?
C37 C38 1.389(4) . ?
C37 C42 1.401(4) . ?
C38 C39 1.389(4) . ?
C39 C40 1.375(5) . ?
C40 C41 1.392(5) . ?
C41 C42 1.376(5) . ?
C43 C44 1.382(4) . ?
C43 C48 1.390(4) . ?
C44 C45 1.398(4) . ?
C45 C46 1.360(5) . ?
C46 C47 1.371(5) . ?
C47 C48 1.385(4) . ?
C56 C57 1.389(4) . ?
C56 C61 1.390(4) . ?
C56 B2 1.656(4) . ?
C57 C58 1.379(4) . ?
C58 C59 1.369(4) . ?
C59 C60 1.368(5) . ?
C60 C61 1.377(4) . ?
C62 C63 1.387(5) . ?
C62 C67 1.397(4) . ?
C62 B2 1.648(4) . ?
C63 C64 1.375(5) . ?
C64 C65 1.379(6) . ?
C65 C66 1.359(6) . ?
C66 C67 1.372(5) . ?
C68 C69 1.444(14) . ?
C68 C69A 1.272(18) . ?
C71 C70 1.487(14) . ?
C71 C70A 1.292(18) . ?
C72 C73 1.421(13) . ?
C74 C75 1.38(2) . ?
C74 C75A 1.680(19) . ?
B2 C50 1.816(6) . ?
B2 C50A 1.621(6) . ?
F4 C54 1.347(11) . ?
F3 C53 1.343(10) . ?
F2 C52 1.298(12) . ?
F5 C55 1.336(12) . ?
N1 C9 1.383(13) . ?
N1 C12 1.408(15) . ?
C1 C2 1.389(13) . ?
C1 C12 1.366(12) . ?
C2 C3 1.366(18) . ?
C3 C4 1.48(3) . ?
C4 C11 1.49(3) . ?
C5 C6 1.442(16) . ?
C5 C9 1.346(12) . ?
C6 C7 1.256(19) . ?
C7 C8 1.41(2) . ?
C8 C10 1.414(15) . ?
C9 C10 1.405(17) . ?
C10 C11 1.449(14) . ?
C11 C12 1.408(14) . ?
C51 C52 1.3900 . ?
C51 C50 1.3900 . ?
C52 C53 1.3900 . ?
C53 C54 1.3900 . ?
C54 C55 1.3900 . ?
C55 C50 1.3900 . ?
F2A C54A 1.348(11) . ?
F3A C53A 1.362(10) . ?
F4A C52A 1.333(10) . ?
F5A C51A 1.300(12) . ?
N1A C9A 1.415(14) . ?
N1A C12A 1.422(16) . ?
C1A C2A 1.426(19) . ?
C1A C12A 1.340(14) . ?
C2A C3A 1.21(3) . ?
C3A C4A 1.47(3) . ?
C4A C11A 1.387(16) . ?
C5A C6A 1.390(13) . ?
C5A C9A 1.378(13) . ?
C6A C7A 1.454(17) . ?
C7A C8A 1.49(2) . ?
C8A C10A 1.42(2) . ?
C9A C10A 1.375(15) . ?
C10A C11A 1.465(15) . ?
C11A C12A 1.45(2) . ?
C50A C55A 1.3900 . ?
C50A C51A 1.3900 . ?
C55A C54A 1.3900 . ?
C54A C53A 1.3900 . ?
C53A C52A 1.3900 . ?
C52A C51A 1.3900 . ?
